data_2221142
loop_
_publ_author_name
'Kim, Ga Young'
'Park, Sang-Kyu'
'Lee, Dong-Heon'
'Park, Gyungse'

_publ_section_title
;
 1,3-Bis[(6-methyl-2-pyridyl)methyl]imidazolium bromide
;
_journal_coeditor_code LX2088
_journal_issue 3
_journal_name_full 'Acta Crystallographica Section E'
_journal_page_first o637
_journal_paper_doi 10.1107/S1600536809006710
_journal_volume 65
_journal_year 2009
_chemical_formula_iupac 'C17 H19 N4 +, Br -'
_chemical_formula_moiety 'C17 H19 N4 +, Br -'
_chemical_formula_sum 'C17 H19 Br N4'
_chemical_formula_weight 359.27
_chemical_name_systematic
;
1,3-Bis[(6-methyl-2-pyridyl)methyl]imidazolium bromide
;
_space_group_IT_number 14
_symmetry_cell_setting monoclinic
_symmetry_space_group_name_Hall '-P 2ybc'
_symmetry_space_group_name_H-M 'P 1 21/c 1'
_atom_sites_solution_hydrogens difmap
_atom_sites_solution_primary direct
_atom_sites_solution_secondary difmap
_audit_creation_method SHELXL-97
_cell_angle_alpha 90.00
_cell_angle_beta 95.7090(10)
_cell_angle_gamma 90.00
_cell_formula_units_Z 4
_cell_length_a 8.2951(4)
_cell_length_b 12.4992(5)
_cell_length_c 16.1786(7)
_cell_measurement_reflns_used 3923
_cell_measurement_temperature 173(2)
_cell_measurement_theta_max 28.29
_cell_measurement_theta_min 2.06
_cell_volume 1669.11(13)
_computing_cell_refinement 'SMART (Bruker, 1997)'
_computing_data_collection 'SMART (Bruker, 1997)'
_computing_data_reduction 'SAINT (Bruker, 1997)'
_computing_molecular_graphics 'SHELXTL (Sheldrick, 2008)'
_computing_publication_material 'SHELXTL (Sheldrick, 2008)'
_computing_structure_refinement 'SHELXL97 (Sheldrick, 2008)'
_computing_structure_solution 'SHELXS97 (Sheldrick, 2008)'
_diffrn_ambient_temperature 173(2)
_diffrn_detector_area_resol_mean 10.0
_diffrn_measured_fraction_theta_full 0.999
_diffrn_measured_fraction_theta_max 0.946
_diffrn_measurement_device_type 'Bruker SMART CCD area-detector'
_diffrn_measurement_method '\f and \w'
_diffrn_radiation_monochromator graphite
_diffrn_radiation_source 'fine-focus sealed tube'
_diffrn_radiation_type MoK\a
_diffrn_radiation_wavelength 0.71073
_diffrn_reflns_av_R_equivalents 0.0704
_diffrn_reflns_av_sigmaI/netI 0.0635
_diffrn_reflns_limit_h_max 9
_diffrn_reflns_limit_h_min -10
_diffrn_reflns_limit_k_max 16
_diffrn_reflns_limit_k_min -8
_diffrn_reflns_limit_l_max 20
_diffrn_reflns_limit_l_min -21
_diffrn_reflns_number 10482
_diffrn_reflns_theta_full 25.00
_diffrn_reflns_theta_max 28.29
_diffrn_reflns_theta_min 2.06
_exptl_absorpt_coefficient_mu 2.465
_exptl_absorpt_correction_T_max 0.7087
_exptl_absorpt_correction_T_min 0.4389
_exptl_absorpt_correction_type multi-scan
_exptl_absorpt_process_details '(SADABS; Sheldrick, 1996)'
_exptl_crystal_colour yellow
_exptl_crystal_density_diffrn 1.430
_exptl_crystal_density_method 'not measured'
_exptl_crystal_description block
_exptl_crystal_F_000 736
_exptl_crystal_size_max 0.40
_exptl_crystal_size_mid 0.25
_exptl_crystal_size_min 0.15
_refine_diff_density_max 0.916
_refine_diff_density_min -0.495
_refine_ls_extinction_method none
_refine_ls_goodness_of_fit_ref 0.996
_refine_ls_hydrogen_treatment constr
_refine_ls_matrix_type full
_refine_ls_number_parameters 201
_refine_ls_number_reflns 3923
_refine_ls_number_restraints 0
_refine_ls_restrained_S_all 0.996
_refine_ls_R_factor_all 0.0618
_refine_ls_R_factor_gt 0.0371
_refine_ls_shift/su_max_lt 0.001
_refine_ls_shift/su_mean 0.000
_refine_ls_structure_factor_coef Fsqd
_refine_ls_weighting_details 'calc w=1/[\s^2^(Fo^2^)+(0.0442P)^2^] where P=(Fo^2^+2Fc^2^)/3'
_refine_ls_weighting_scheme calc
_refine_ls_wR_factor_gt 0.0844
_refine_ls_wR_factor_ref 0.0941
_reflns_number_gt 2861
_reflns_number_total 3923
_reflns_threshold_expression I>2\s(I)
_cod_data_source_file lx2088.cif
_cod_data_source_block I
_cod_original_sg_symbol_Hall -P_2ybc
_cod_original_sg_symbol_H-M 'P 21/c'
_cod_database_code 2221142
_cod_database_fobs_code 2221142

loop_
_symmetry_equiv_pos_as_xyz
'x, y, z'
'-x, y+1/2, -z+1/2'
'-x, -y, -z'
'x, -y-1/2, z-1/2'

loop_
_atom_site_type_symbol
_atom_site_label
_atom_site_fract_x
_atom_site_fract_y
_atom_site_fract_z
_atom_site_U_iso_or_equiv
_atom_site_adp_type
_atom_site_calc_flag
_atom_site_refinement_flags
_atom_site_occupancy
_atom_site_disorder_assembly
_atom_site_disorder_group
Br Br 0.25933(3) -0.13979(2) 0.728857(17) 0.02867(10) Uani d . 1 . .
N N1 0.2300(3) 0.43039(18) 0.55743(13) 0.0278(5) Uani d . 1 . .
N N2 0.1795(3) 0.32251(18) 0.69967(13) 0.0249(5) Uani d . 1 . .
N N3 0.3401(3) 0.18620(18) 0.70972(12) 0.0251(5) Uani d . 1 . .
N N4 0.6655(3) 0.02641(18) 0.63640(13) 0.0278(5) Uani d . 1 . .
C C1 0.3308(4) 0.4122(3) 0.42228(19) 0.0461(8) Uani d . 1 . .
H H1A 0.4447 0.3965 0.4401 0.069 Uiso calc R 1 . .
H H1B 0.3231 0.4511 0.3695 0.069 Uiso calc R 1 . .
H H1C 0.2699 0.3451 0.4151 0.069 Uiso calc R 1 . .
C C2 0.2610(3) 0.4796(2) 0.48712(16) 0.0316(6) Uani d . 1 . .
C C3 0.2275(4) 0.5877(2) 0.47302(19) 0.0372(7) Uani d . 1 . .
H H3A 0.2493 0.6205 0.4223 0.045 Uiso calc R 1 . .
C C4 0.1625(4) 0.6461(2) 0.5333(2) 0.0405(7) Uani d . 1 . .
H H4A 0.1389 0.7199 0.5249 0.049 Uiso calc R 1 . .
C C5 0.1314(3) 0.5967(2) 0.60658(19) 0.0343(7) Uani d . 1 . .
H H5A 0.0881 0.6358 0.6496 0.041 Uiso calc R 1 . .
C C6 0.1653(3) 0.4883(2) 0.61548(16) 0.0268(6) Uani d . 1 . .
C C7 0.1255(3) 0.4340(2) 0.69380(17) 0.0283(6) Uani d . 1 . .
H H7A 0.1770 0.4740 0.7422 0.034 Uiso calc R 1 . .
H H7B 0.0068 0.4363 0.6963 0.034 Uiso calc R 1 . .
C C8 0.0851(3) 0.2329(2) 0.68219(17) 0.0297(6) Uani d . 1 . .
H H8A -0.0289 0.2316 0.6684 0.036 Uiso calc R 1 . .
C C9 0.1843(3) 0.1478(2) 0.68830(17) 0.0302(6) Uani d . 1 . .
H H9A 0.1538 0.0750 0.6796 0.036 Uiso calc R 1 . .
C C10 0.3325(3) 0.2922(2) 0.71530(15) 0.0257(6) Uani d . 1 . .
H H10A 0.4222 0.3386 0.7283 0.031 Uiso calc R 1 . .
C C11 0.4884(3) 0.1223(2) 0.71751(17) 0.0280(6) Uani d . 1 . .
H H11A 0.4651 0.0515 0.7411 0.034 Uiso calc R 1 . .
H H11B 0.5704 0.1582 0.7567 0.034 Uiso calc R 1 . .
C C12 0.5575(3) 0.1063(2) 0.63500(16) 0.0251(6) Uani d . 1 . .
C C13 0.5148(3) 0.1686(2) 0.56543(16) 0.0298(6) Uani d . 1 . .
H H13A 0.4382 0.2250 0.5667 0.036 Uiso calc R 1 . .
C C14 0.5875(3) 0.1459(2) 0.49366(18) 0.0330(6) Uani d . 1 . .
H H14A 0.5608 0.1865 0.4446 0.040 Uiso calc R 1 . .
C C15 0.6987(3) 0.0642(2) 0.49443(17) 0.0331(7) Uani d . 1 . .
H H15A 0.7500 0.0480 0.4460 0.040 Uiso calc R 1 . .
C C16 0.7350(3) 0.0057(2) 0.56687(17) 0.0305(6) Uani d . 1 . .
C C17 0.8531(4) -0.0873(3) 0.5706(2) 0.0445(8) Uani d . 1 . .
H H17A 0.9412 -0.0744 0.6144 0.067 Uiso calc R 1 . .
H H17B 0.8980 -0.0943 0.5170 0.067 Uiso calc R 1 . .
H H17C 0.7964 -0.1535 0.5826 0.067 Uiso calc R 1 . .

loop_
_atom_site_aniso_label
_atom_site_aniso_U_11
_atom_site_aniso_U_22
_atom_site_aniso_U_33
_atom_site_aniso_U_12
_atom_site_aniso_U_13
_atom_site_aniso_U_23
Br 0.02798(15) 0.02717(15) 0.03144(16) 0.00081(11) 0.00575(11) 0.00151(12)
N1 0.0321(12) 0.0264(12) 0.0249(11) -0.0012(10) 0.0022(10) -0.0001(9)
N2 0.0292(12) 0.0238(11) 0.0223(11) -0.0008(9) 0.0057(9) -0.0003(9)
N3 0.0275(12) 0.0278(12) 0.0205(11) 0.0002(10) 0.0043(9) 0.0004(9)
N4 0.0261(12) 0.0312(13) 0.0260(11) -0.0004(10) 0.0014(9) -0.0010(10)
C1 0.063(2) 0.051(2) 0.0266(15) 0.0014(17) 0.0125(15) 0.0030(14)
C2 0.0321(15) 0.0388(16) 0.0234(13) -0.0044(13) -0.0005(11) 0.0019(12)
C3 0.0381(17) 0.0395(18) 0.0332(16) -0.0073(14) -0.0008(13) 0.0111(14)
C4 0.0411(17) 0.0278(16) 0.052(2) 0.0000(13) 0.0002(15) 0.0080(14)
C5 0.0347(16) 0.0268(15) 0.0415(17) -0.0018(13) 0.0035(13) -0.0015(13)
C6 0.0234(13) 0.0292(15) 0.0273(13) -0.0039(11) -0.0008(11) -0.0005(11)
C7 0.0329(15) 0.0234(14) 0.0290(14) 0.0036(11) 0.0057(12) -0.0016(11)
C8 0.0279(14) 0.0296(15) 0.0318(15) -0.0043(12) 0.0039(12) -0.0017(12)
C9 0.0315(14) 0.0280(15) 0.0315(14) -0.0038(12) 0.0052(12) -0.0033(12)
C10 0.0315(14) 0.0246(14) 0.0211(13) -0.0041(11) 0.0035(11) -0.0027(10)
C11 0.0304(14) 0.0296(15) 0.0241(13) 0.0062(11) 0.0034(11) 0.0028(11)
C12 0.0241(13) 0.0259(13) 0.0251(13) -0.0039(11) 0.0021(11) -0.0023(11)
C13 0.0367(16) 0.0260(14) 0.0271(14) 0.0015(12) 0.0045(12) 0.0020(11)
C14 0.0381(16) 0.0355(16) 0.0258(14) -0.0051(13) 0.0048(12) 0.0055(12)
C15 0.0308(15) 0.0418(17) 0.0283(14) -0.0083(13) 0.0116(12) -0.0060(13)
C16 0.0252(14) 0.0361(16) 0.0303(14) -0.0014(12) 0.0023(11) -0.0053(12)
C17 0.0432(18) 0.053(2) 0.0372(17) 0.0125(16) 0.0055(14) -0.0081(15)

loop_
_atom_type_symbol
_atom_type_description
_atom_type_scat_dispersion_real
_atom_type_scat_dispersion_imag
_atom_type_scat_source
C C 0.0033 0.0016 'International Tables Vol C Tables 4.2.6.8 and 6.1.1.4'
H H 0.0000 0.0000 'International Tables Vol C Tables 4.2.6.8 and 6.1.1.4'
N N 0.0061 0.0033 'International Tables Vol C Tables 4.2.6.8 and 6.1.1.4'
Br Br -0.2901 2.4595 'International Tables Vol C Tables 4.2.6.8 and 6.1.1.4'

loop_
_geom_angle_atom_site_label_1
_geom_angle_atom_site_label_2
_geom_angle_atom_site_label_3
_geom_angle_site_symmetry_1
_geom_angle_site_symmetry_3
_geom_angle
_geom_angle_publ_flag
C6 N1 C2 . . 118.1(2) ?
C10 N2 C8 . . 108.7(2) ?
C10 N2 C7 . . 124.5(2) ?
C8 N2 C7 . . 126.5(2) ?
C10 N3 C9 . . 108.2(2) ?
C10 N3 C11 . . 125.7(2) ?
C9 N3 C11 . . 125.9(2) ?
C16 N4 C12 . . 118.2(2) ?
C2 C1 H1A . . 109.5 ?
C2 C1 H1B . . 109.5 ?
H1A C1 H1B . . 109.5 ?
C2 C1 H1C . . 109.5 ?
H1A C1 H1C . . 109.5 ?
H1B C1 H1C . . 109.5 ?
N1 C2 C3 . . 122.1(3) ?
N1 C2 C1 . . 117.0(3) ?
C3 C2 C1 . . 120.9(3) ?
C4 C3 C2 . . 119.1(3) ?
C4 C3 H3A . . 120.5 ?
C2 C3 H3A . . 120.5 ?
C3 C4 C5 . . 119.5(3) ?
C3 C4 H4A . . 120.3 ?
C5 C4 H4A . . 120.3 ?
C4 C5 C6 . . 118.1(3) ?
C4 C5 H5A . . 120.9 ?
C6 C5 H5A . . 120.9 ?
N1 C6 C5 . . 123.1(3) ?
N1 C6 C7 . . 118.9(2) ?
C5 C6 C7 . . 118.0(2) ?
N2 C7 C6 . . 113.2(2) ?
N2 C7 H7A . . 108.9 ?
C6 C7 H7A . . 108.9 ?
N2 C7 H7B . . 108.9 ?
C6 C7 H7B . . 108.9 ?
H7A C7 H7B . . 107.8 ?
C9 C8 N2 . . 107.3(2) ?
C9 C8 H8A . . 126.4 ?
N2 C8 H8A . . 126.4 ?
C8 C9 N3 . . 107.0(2) ?
C8 C9 H9A . . 126.5 ?
N3 C9 H9A . . 126.5 ?
N2 C10 N3 . . 108.8(2) ?
N2 C10 H10A . . 125.6 ?
N3 C10 H10A . . 125.6 ?
N3 C11 C12 . . 112.6(2) ?
N3 C11 H11A . . 109.1 ?
C12 C11 H11A . . 109.1 ?
N3 C11 H11B . . 109.1 ?
C12 C11 H11B . . 109.1 ?
H11A C11 H11B . . 107.8 ?
N4 C12 C13 . . 123.3(2) ?
N4 C12 C11 . . 113.2(2) ?
C13 C12 C11 . . 123.5(2) ?
C12 C13 C14 . . 117.8(3) ?
C12 C13 H13A . . 121.1 ?
C14 C13 H13A . . 121.1 ?
C15 C14 C13 . . 119.4(3) ?
C15 C14 H14A . . 120.3 ?
C13 C14 H14A . . 120.3 ?
C14 C15 C16 . . 119.2(3) ?
C14 C15 H15A . . 120.4 ?
C16 C15 H15A . . 120.4 ?
N4 C16 C15 . . 122.1(3) ?
N4 C16 C17 . . 116.4(3) ?
C15 C16 C17 . . 121.4(3) ?
C16 C17 H17A . . 109.5 ?
C16 C17 H17B . . 109.5 ?
H17A C17 H17B . . 109.5 ?
C16 C17 H17C . . 109.5 ?
H17A C17 H17C . . 109.5 ?
H17B C17 H17C . . 109.5 ?

loop_
_geom_bond_atom_site_label_1
_geom_bond_atom_site_label_2
_geom_bond_site_symmetry_2
_geom_bond_distance
_geom_bond_publ_flag
N1 C6 . 1.339(3) ?
N1 C2 . 1.341(3) ?
N2 C10 . 1.324(3) ?
N2 C8 . 1.380(3) ?
N2 C7 . 1.464(3) ?
N3 C10 . 1.330(3) ?
N3 C9 . 1.389(3) ?
N3 C11 . 1.462(3) ?
N4 C16 . 1.339(3) ?
N4 C12 . 1.341(3) ?
C1 C2 . 1.506(4) ?
C1 H1A . 0.9800 ?
C1 H1B . 0.9800 ?
C1 H1C . 0.9800 ?
C2 C3 . 1.393(4) ?
C3 C4 . 1.371(5) ?
C3 H3A . 0.9500 ?
C4 C5 . 1.383(4) ?
C4 H4A . 0.9500 ?
C5 C6 . 1.388(4) ?
C5 H5A . 0.9500 ?
C6 C7 . 1.503(4) ?
C7 H7A . 0.9900 ?
C7 H7B . 0.9900 ?
C8 C9 . 1.343(4) ?
C8 H8A . 0.9500 ?
C9 H9A . 0.9500 ?
C10 H10A . 0.9500 ?
C11 C12 . 1.518(4) ?
C11 H11A . 0.9900 ?
C11 H11B . 0.9900 ?
C12 C13 . 1.385(4) ?
C13 C14 . 1.390(4) ?
C13 H13A . 0.9500 ?
C14 C15 . 1.375(4) ?
C14 H14A . 0.9500 ?
C15 C16 . 1.389(4) ?
C15 H15A . 0.9500 ?
C16 C17 . 1.518(4) ?
C17 H17A . 0.9800 ?
C17 H17B . 0.9800 ?
C17 H17C . 0.9800 ?

loop_
_geom_hbond_atom_site_label_D
_geom_hbond_atom_site_label_H
_geom_hbond_atom_site_label_A
_geom_hbond_site_symmetry_A
_geom_hbond_distance_DH
_geom_hbond_distance_HA
_geom_hbond_distance_DA
_geom_hbond_angle_DHA
C7 H7A N4 2_656 0.99 2.34 3.308(4) 165.0
C7 H7B Br 2_556 0.99 2.79 3.660(3) 147.3
C9 H9A Br . 0.95 2.91 3.695(3) 140.7
C10 H10A Br 2_656 0.95 2.68 3.521(3) 148.2
C11 H11A Br . 0.99 2.93 3.801(3) 146.8
C11 H11B Br 2_656 0.99 2.89 3.690(3) 138.3

loop_
_geom_torsion_atom_site_label_1
_geom_torsion_atom_site_label_2
_geom_torsion_atom_site_label_3
_geom_torsion_atom_site_label_4
_geom_torsion_site_symmetry_1
_geom_torsion_site_symmetry_2
_geom_torsion_site_symmetry_3
_geom_torsion_site_symmetry_4
_geom_torsion
_geom_torsion_publ_flag
C6 N1 C2 C3 . . . . -0.3(4) ?
C6 N1 C2 C1 . . . . -178.9(3) ?
N1 C2 C3 C4 . . . . 0.8(4) ?
C1 C2 C3 C4 . . . . 179.4(3) ?
C2 C3 C4 C5 . . . . -0.1(4) ?
C3 C4 C5 C6 . . . . -1.1(4) ?
C2 N1 C6 C5 . . . . -1.0(4) ?
C2 N1 C6 C7 . . . . 178.4(2) ?
C4 C5 C6 N1 . . . . 1.7(4) ?
C4 C5 C6 C7 . . . . -177.7(3) ?
C10 N2 C7 C6 . . . . 73.2(3) ?
C8 N2 C7 C6 . . . . -100.0(3) ?
N1 C6 C7 N2 . . . . 5.8(3) ?
C5 C6 C7 N2 . . . . -174.8(2) ?
C10 N2 C8 C9 . . . . 0.5(3) ?
C7 N2 C8 C9 . . . . 174.6(2) ?
N2 C8 C9 N3 . . . . 0.1(3) ?
C10 N3 C9 C8 . . . . -0.6(3) ?
C11 N3 C9 C8 . . . . -175.6(2) ?
C8 N2 C10 N3 . . . . -0.9(3) ?
C7 N2 C10 N3 . . . . -175.1(2) ?
C9 N3 C10 N2 . . . . 0.9(3) ?
C11 N3 C10 N2 . . . . 175.9(2) ?
C10 N3 C11 C12 . . . . -89.3(3) ?
C9 N3 C11 C12 . . . . 84.9(3) ?
C16 N4 C12 C13 . . . . -0.2(4) ?
C16 N4 C12 C11 . . . . -179.6(2) ?
N3 C11 C12 N4 . . . . -163.2(2) ?
N3 C11 C12 C13 . . . . 17.3(4) ?
N4 C12 C13 C14 . . . . 0.4(4) ?
C11 C12 C13 C14 . . . . 179.8(3) ?
C12 C13 C14 C15 . . . . -0.5(4) ?
C13 C14 C15 C16 . . . . 0.4(4) ?
C12 N4 C16 C15 . . . . 0.1(4) ?
C12 N4 C16 C17 . . . . -178.4(2) ?
C14 C15 C16 N4 . . . . -0.2(4) ?
C14 C15 C16 C17 . . . . 178.2(3) ?

loop_
_cod_related_entry_id
_cod_related_entry_database
_cod_related_entry_code
1 ChemSpider 30655723
